data_4328528
loop_
_publ_author_name
'Ruchi Gaur'
'Lallan Mishra'

_publ_section_title
;
 Synthesis and Characterization of Ru(II)-DMSO-Cl-Chalcone Complexes: DNA
 Binding, Nuclease, and Topoisomerase II Inhibitory Activity
;
_journal_name_full 'Inorganic Chemistry'
_journal_page_first 3059
_journal_page_last 3070
_journal_paper_doi 10.1021/ic202440r
_journal_volume 51
_journal_year 2012
_chemical_formula_sum 'C25 H31 Cl O5 Ru S3'
_chemical_formula_weight 644.20
_chemical_name_systematic
;
 ?
;
_space_group_IT_number 2
_symmetry_space_group_name_Hall '-P 1'
_symmetry_space_group_name_H-M 'P -1'
_atom_sites_solution_hydrogens geom
_atom_sites_solution_primary direct
_atom_sites_solution_secondary difmap
_audit_creation_method SHELXL-97
_cell_angle_alpha 73.436(4)
_cell_angle_beta 83.884(3)
_cell_angle_gamma 88.764(4)
_cell_formula_units_Z 2
_cell_length_a 8.3503(3)
_cell_length_b 12.0760(7)
_cell_length_c 13.9832(6)
_cell_measurement_temperature 293(2)
_cell_volume 1343.78(11)
_computing_structure_refinement 'SHELXL-97 (Sheldrick, 1997)'
_diffrn_ambient_temperature 293(2)
_diffrn_measured_fraction_theta_full 0.983
_diffrn_measured_fraction_theta_max 0.803
_diffrn_radiation_monochromator graphite
_diffrn_radiation_source 'fine-focus sealed tube'
_diffrn_radiation_type MoK\a
_diffrn_radiation_wavelength 0.71073
_diffrn_reflns_av_R_equivalents 0.0189
_diffrn_reflns_av_sigmaI/netI 0.0487
_diffrn_reflns_limit_h_max 10
_diffrn_reflns_limit_h_min -9
_diffrn_reflns_limit_k_max 11
_diffrn_reflns_limit_k_min -15
_diffrn_reflns_limit_l_max 18
_diffrn_reflns_limit_l_min -17
_diffrn_reflns_number 8822
_diffrn_reflns_theta_full 28.95
_diffrn_reflns_theta_max 28.95
_diffrn_reflns_theta_min 2.45
_exptl_absorpt_coefficient_mu 0.950
_exptl_absorpt_correction_type none
_exptl_crystal_density_diffrn 1.592
_exptl_crystal_F_000 660
_exptl_crystal_size_max 0.42
_exptl_crystal_size_mid 0.38
_exptl_crystal_size_min 0.37
_refine_diff_density_max 1.086
_refine_diff_density_min -0.397
_refine_diff_density_rms 0.065
_refine_ls_extinction_method none
_refine_ls_goodness_of_fit_ref 0.925
_refine_ls_hydrogen_treatment constr
_refine_ls_matrix_type full
_refine_ls_number_parameters 316
_refine_ls_number_reflns 5709
_refine_ls_number_restraints 0
_refine_ls_restrained_S_all 0.925
_refine_ls_R_factor_all 0.0459
_refine_ls_R_factor_gt 0.0298
_refine_ls_shift/su_max 0.002
_refine_ls_shift/su_mean 0.000
_refine_ls_structure_factor_coef Fsqd
_refine_ls_weighting_details 'calc w=1/[\s^2^(Fo^2^)+(0.0332P)^2^+0.0000P] where P=(Fo^2^+2Fc^2^)/3'
_refine_ls_weighting_scheme calc
_refine_ls_wR_factor_gt 0.0635
_refine_ls_wR_factor_ref 0.0661
_reflns_number_gt 4294
_reflns_number_total 5709
_reflns_threshold_expression >2sigma(I)
_cod_data_source_file ic202440r_si_002_2.cif
_cod_data_source_block complex2
_cod_database_code 4328528

loop_
_symmetry_equiv_pos_as_xyz
'x, y, z'
'-x, -y, -z'

loop_
_atom_site_label
_atom_site_type_symbol
_atom_site_fract_x
_atom_site_fract_y
_atom_site_fract_z
_atom_site_U_iso_or_equiv
_atom_site_adp_type
_atom_site_occupancy
_atom_site_symmetry_multiplicity
_atom_site_calc_flag
_atom_site_refinement_flags
Ru1 Ru 0.35669(2) -0.27646(2) 0.675025(15) 0.02415(7) Uani 1 1 d .
S1 S 0.59374(7) -0.24029(6) 0.57600(5) 0.02923(15) Uani 1 1 d .
S3 S 0.28515(8) -0.41901(6) 0.61253(5) 0.03200(16) Uani 1 1 d .
Cl1 Cl 0.20765(8) -0.13883(7) 0.55688(5) 0.03882(17) Uani 1 1 d .
S2 S 0.47134(8) -0.39823(7) 0.80527(5) 0.03395(17) Uani 1 1 d .
O2 O 0.40067(18) -0.14020(16) 0.73151(12) 0.0283(4) Uani 1 1 d .
O4 O 0.3404(2) -0.53732(17) 0.65951(15) 0.0450(5) Uani 1 1 d .
O3 O 0.6867(2) -0.33914(18) 0.55714(15) 0.0420(5) Uani 1 1 d .
O1 O 0.14593(19) -0.30696(17) 0.76862(13) 0.0347(5) Uani 1 1 d .
C11 C 0.5496(3) 0.1418(3) 0.91765(19) 0.0334(6) Uani 1 1 d .
H11 H 0.4477 0.1147 0.9477 0.040 Uiso 1 1 calc R
C8 C 0.3759(3) 0.0042(2) 0.81066(19) 0.0297(6) Uani 1 1 d .
H8 H 0.3067 0.0530 0.8358 0.036 Uiso 1 1 calc R
C6 C 0.1440(3) -0.1331(2) 0.82414(18) 0.0249(5) Uani 1 1 d .
C10 C 0.6133(3) 0.1108(2) 0.83387(19) 0.0276(6) Uani 1 1 d .
O5 O 0.5387(2) -0.3403(2) 0.87081(15) 0.0500(6) Uani 1 1 d .
C15 C 0.7691(3) 0.1553(2) 0.78778(19) 0.0291(6) Uani 1 1 d .
C21 C 0.5811(3) -0.1402(3) 0.4558(2) 0.0455(8) Uani 1 1 d .
H21A H 0.5123 -0.1713 0.4189 0.068 Uiso 1 1 calc R
H21B H 0.6867 -0.1264 0.4199 0.068 Uiso 1 1 calc R
H21C H 0.5375 -0.0688 0.4639 0.068 Uiso 1 1 calc R
C20 C 0.7256(3) -0.1607(3) 0.6244(2) 0.0427(8) Uani 1 1 d .
H20A H 0.7444 -0.2040 0.6913 0.064 Uiso 1 1 calc R
H20B H 0.6775 -0.0881 0.6256 0.064 Uiso 1 1 calc R
H20C H 0.8261 -0.1471 0.5824 0.064 Uiso 1 1 calc R
C5 C 0.0453(3) -0.0686(3) 0.87884(19) 0.0335(6) Uani 1 1 d .
H5 H 0.0837 0.0018 0.8821 0.040 Uiso 1 1 calc R
C17 C 1.0746(3) 0.2466(3) 0.6997(3) 0.0518(9) Uani 1 1 d .
H17 H 1.1753 0.2770 0.6700 0.062 Uiso 1 1 calc R
C12 C 0.6341(3) 0.2130(3) 0.9585(2) 0.0362(7) Uani 1 1 d .
H12 H 0.5871 0.2339 1.0141 0.043 Uiso 1 1 calc R
C2 C -0.0743(3) -0.2750(3) 0.8702(2) 0.0382(7) Uani 1 1 d .
H2 H -0.1164 -0.3452 0.8688 0.046 Uiso 1 1 calc R
C19 C 0.8419(3) 0.1336(3) 0.6987(2) 0.0393(7) Uani 1 1 d .
H19 H 0.7876 0.0884 0.6685 0.047 Uiso 1 1 calc R
C9 C 0.5311(3) 0.0253(2) 0.79994(18) 0.0293(6) Uani 1 1 d .
H9 H 0.5962 -0.0189 0.7672 0.035 Uiso 1 1 calc R
C4 C -0.1022(3) -0.1063(3) 0.9261(2) 0.0392(7) Uani 1 1 d .
H4 H -0.1632 -0.0619 0.9607 0.047 Uiso 1 1 calc R
C14 C 0.8548(3) 0.2265(2) 0.8305(2) 0.0328(6) Uani 1 1 d .
C16 C 1.0085(3) 0.2688(3) 0.7853(2) 0.0469(8) Uani 1 1 d .
H16 H 1.0663 0.3130 0.8147 0.056 Uiso 1 1 calc R
C7 C 0.3057(3) -0.0928(2) 0.78486(18) 0.0241(5) Uani 1 1 d .
C1 C 0.0785(3) -0.2380(2) 0.81749(18) 0.0276(6) Uani 1 1 d .
C13 C 0.7826(3) 0.2512(3) 0.9180(2) 0.0370(7) Uani 1 1 d .
H13 H 0.8394 0.2950 0.9483 0.044 Uiso 1 1 calc R
C25 C 0.3308(3) -0.3922(3) 0.4812(2) 0.0451(8) Uani 1 1 d .
H25A H 0.4455 -0.3868 0.4646 0.068 Uiso 1 1 calc R
H25B H 0.2825 -0.3209 0.4472 0.068 Uiso 1 1 calc R
H25C H 0.2893 -0.4543 0.4606 0.068 Uiso 1 1 calc R
C24 C 0.0711(3) -0.4247(3) 0.6198(3) 0.0520(9) Uani 1 1 d .
H24A H 0.0266 -0.4389 0.6885 0.078 Uiso 1 1 calc R
H24B H 0.0392 -0.4859 0.5944 0.078 Uiso 1 1 calc R
H24C H 0.0321 -0.3525 0.5806 0.078 Uiso 1 1 calc R
C3 C -0.1615(3) -0.2108(3) 0.9228(2) 0.0414(8) Uani 1 1 d .
H3 H -0.2614 -0.2376 0.9566 0.050 Uiso 1 1 calc R
C18 C 0.9906(3) 0.1778(3) 0.6565(2) 0.0495(8) Uani 1 1 d .
H18 H 1.0363 0.1619 0.5983 0.059 Uiso 1 1 calc R
C23 C 0.3309(4) -0.5037(3) 0.8825(2) 0.0610(10) Uani 1 1 d .
H23A H 0.2397 -0.4657 0.9065 0.092 Uiso 1 1 calc R
H23B H 0.3814 -0.5509 0.9385 0.092 Uiso 1 1 calc R
H23C H 0.2958 -0.5513 0.8441 0.092 Uiso 1 1 calc R
C22 C 0.6233(4) -0.4931(3) 0.7752(2) 0.0557(9) Uani 1 1 d .
H22A H 0.7105 -0.4484 0.7322 0.084 Uiso 1 1 calc R
H22B H 0.5783 -0.5423 0.7415 0.084 Uiso 1 1 calc R
H22C H 0.6628 -0.5396 0.8358 0.084 Uiso 1 1 calc R

loop_
_atom_site_aniso_label
_atom_site_aniso_U_11
_atom_site_aniso_U_22
_atom_site_aniso_U_33
_atom_site_aniso_U_23
_atom_site_aniso_U_13
_atom_site_aniso_U_12
Ru1 0.02347(11) 0.02430(12) 0.02682(12) -0.01183(9) 0.00089(8) -0.00187(8)
S1 0.0274(3) 0.0304(4) 0.0310(4) -0.0129(3) 0.0033(3) 0.0006(3)
S3 0.0322(4) 0.0304(4) 0.0389(4) -0.0176(4) -0.0064(3) 0.0001(3)
Cl1 0.0376(4) 0.0376(4) 0.0417(4) -0.0102(4) -0.0106(3) 0.0081(3)
S2 0.0358(4) 0.0335(4) 0.0325(4) -0.0078(3) -0.0072(3) -0.0031(3)
O2 0.0237(9) 0.0291(11) 0.0355(10) -0.0164(9) 0.0026(7) -0.0038(8)
O4 0.0556(13) 0.0259(12) 0.0575(13) -0.0157(11) -0.0138(10) 0.0008(10)
O3 0.0379(11) 0.0373(13) 0.0544(13) -0.0225(11) 0.0044(9) 0.0078(9)
O1 0.0289(9) 0.0345(12) 0.0446(11) -0.0212(10) 0.0086(8) -0.0103(8)
C11 0.0320(14) 0.0367(17) 0.0335(15) -0.0145(14) 0.0009(11) -0.0054(12)
C8 0.0278(14) 0.0294(16) 0.0348(15) -0.0156(13) 0.0016(11) -0.0016(11)
C6 0.0221(12) 0.0287(15) 0.0250(13) -0.0087(12) -0.0041(10) 0.0013(11)
C10 0.0250(13) 0.0274(15) 0.0302(14) -0.0079(13) -0.0029(10) -0.0012(11)
O5 0.0595(13) 0.0510(15) 0.0476(13) -0.0210(12) -0.0220(10) -0.0019(11)
C15 0.0272(13) 0.0285(16) 0.0307(15) -0.0064(13) -0.0041(11) -0.0019(11)
C21 0.0431(17) 0.050(2) 0.0353(17) -0.0037(16) 0.0058(13) 0.0028(15)
C20 0.0318(15) 0.050(2) 0.0495(18) -0.0226(17) 0.0042(13) -0.0082(14)
C5 0.0278(14) 0.0352(17) 0.0406(16) -0.0169(15) -0.0008(12) 0.0002(12)
C17 0.0318(16) 0.054(2) 0.065(2) -0.012(2) 0.0067(15) -0.0146(15)
C12 0.0433(17) 0.0373(18) 0.0324(15) -0.0167(15) -0.0051(12) 0.0014(14)
C2 0.0270(14) 0.046(2) 0.0451(17) -0.0205(16) 0.0037(12) -0.0126(13)
C19 0.0341(15) 0.048(2) 0.0381(17) -0.0176(16) -0.0004(12) -0.0049(13)
C9 0.0300(14) 0.0297(16) 0.0302(14) -0.0135(13) 0.0032(11) -0.0028(11)
C4 0.0299(15) 0.047(2) 0.0417(17) -0.0185(16) 0.0071(12) 0.0051(14)
C14 0.0303(14) 0.0253(16) 0.0410(16) -0.0044(14) -0.0090(12) -0.0039(12)
C16 0.0377(17) 0.043(2) 0.063(2) -0.0174(18) -0.0095(15) -0.0092(14)
C7 0.0233(12) 0.0249(14) 0.0240(13) -0.0071(12) -0.0022(10) 0.0013(10)
C1 0.0225(13) 0.0364(17) 0.0245(14) -0.0099(13) -0.0015(10) -0.0020(11)
C13 0.0461(17) 0.0310(17) 0.0399(17) -0.0152(15) -0.0169(13) -0.0013(13)
C25 0.0555(19) 0.049(2) 0.0387(17) -0.0232(17) -0.0099(14) 0.0069(16)
C24 0.0301(15) 0.062(2) 0.077(2) -0.039(2) -0.0086(15) -0.0049(15)
C3 0.0220(14) 0.057(2) 0.0472(18) -0.0219(17) 0.0077(12) -0.0080(13)
C18 0.0374(17) 0.065(3) 0.0448(19) -0.0171(19) 0.0073(14) -0.0069(16)
C23 0.063(2) 0.065(3) 0.0411(19) 0.0111(19) -0.0082(16) -0.0175(19)
C22 0.058(2) 0.048(2) 0.059(2) -0.0092(19) -0.0182(17) 0.0241(18)

loop_
_atom_type_symbol
_atom_type_description
_atom_type_scat_dispersion_real
_atom_type_scat_dispersion_imag
_atom_type_scat_source
C C 0.0033 0.0016 'International Tables Vol C Tables 4.2.6.8 and 6.1.1.4'
H H 0.0000 0.0000 'International Tables Vol C Tables 4.2.6.8 and 6.1.1.4'
O O 0.0106 0.0060 'International Tables Vol C Tables 4.2.6.8 and 6.1.1.4'
S S 0.1246 0.1234 'International Tables Vol C Tables 4.2.6.8 and 6.1.1.4'
Cl Cl 0.1484 0.1585 'International Tables Vol C Tables 4.2.6.8 and 6.1.1.4'
Ru Ru -1.2594 0.8363 'International Tables Vol C Tables 4.2.6.8 and 6.1.1.4'

loop_
_geom_angle_atom_site_label_1
_geom_angle_atom_site_label_2
_geom_angle_atom_site_label_3
_geom_angle
O1 Ru1 O2 87.98(7)
O1 Ru1 S3 88.25(5)
O2 Ru1 S3 174.70(4)
O1 Ru1 S1 177.82(5)
O2 Ru1 S1 90.16(5)
S3 Ru1 S1 93.69(3)
O1 Ru1 S2 85.82(6)
O2 Ru1 S2 89.18(5)
S3 Ru1 S2 94.25(3)
S1 Ru1 S2 93.03(3)
O1 Ru1 Cl1 86.61(6)
O2 Ru1 Cl1 85.74(5)
S3 Ru1 Cl1 90.33(3)
S1 Ru1 Cl1 94.38(3)
S2 Ru1 Cl1 171.02(2)
O3 S1 C20 106.77(12)
O3 S1 C21 105.72(13)
C20 S1 C21 99.01(16)
O3 S1 Ru1 118.56(9)
C20 S1 Ru1 110.30(9)
C21 S1 Ru1 114.47(9)
O4 S3 C25 106.78(13)
O4 S3 C24 107.22(15)
C25 S3 C24 99.21(14)
O4 S3 Ru1 117.85(8)
C25 S3 Ru1 115.19(12)
C24 S3 Ru1 108.74(10)
O5 S2 C23 107.01(14)
O5 S2 C22 106.70(13)
C23 S2 C22 98.85(18)
O5 S2 Ru1 114.07(9)
C23 S2 Ru1 111.65(11)
C22 S2 Ru1 117.12(11)
C7 O2 Ru1 129.05(16)
C1 O1 Ru1 126.32(17)
C10 C11 C12 121.8(3)
C10 C11 H11 119.1
C12 C11 H11 119.1
C9 C8 C7 123.2(2)
C9 C8 H8 118.4
C7 C8 H8 118.4
C1 C6 C5 117.1(2)
C1 C6 C7 123.9(2)
C5 C6 C7 118.9(2)
C11 C10 C15 118.1(2)
C11 C10 C9 120.5(2)
C15 C10 C9 121.0(2)
C19 C15 C14 117.6(3)
C19 C15 C10 122.7(2)
C14 C15 C10 119.7(2)
S1 C21 H21A 109.5
S1 C21 H21B 109.5
H21A C21 H21B 109.5
S1 C21 H21C 109.5
H21A C21 H21C 109.5
H21B C21 H21C 109.5
S1 C20 H20A 109.5
S1 C20 H20B 109.5
H20A C20 H20B 109.5
S1 C20 H20C 109.5
H20A C20 H20C 109.5
H20B C20 H20C 109.5
C4 C5 C6 122.5(3)
C4 C5 H5 118.8
C6 C5 H5 118.8
C16 C17 C18 119.6(3)
C16 C17 H17 120.2
C18 C17 H17 120.2
C13 C12 C11 120.4(3)
C13 C12 H12 119.8
C11 C12 H12 119.8
C3 C2 C1 121.9(3)
C3 C2 H2 119.0
C1 C2 H2 119.0
C18 C19 C15 121.2(3)
C18 C19 H19 119.4
C15 C19 H19 119.4
C8 C9 C10 127.2(2)
C8 C9 H9 116.4
C10 C9 H9 116.4
C5 C4 C3 119.8(3)
C5 C4 H4 120.1
C3 C4 H4 120.1
C16 C14 C13 122.3(3)
C16 C14 C15 119.2(3)
C13 C14 C15 118.4(3)
C17 C16 C14 121.6(3)
C17 C16 H16 119.2
C14 C16 H16 119.2
O2 C7 C6 124.1(2)
O2 C7 C8 114.9(2)
C6 C7 C8 120.8(2)
O1 C1 C2 115.1(2)
O1 C1 C6 126.7(2)
C2 C1 C6 118.2(2)
C12 C13 C14 121.5(3)
C12 C13 H13 119.2
C14 C13 H13 119.2
S3 C25 H25A 109.5
S3 C25 H25B 109.5
H25A C25 H25B 109.5
S3 C25 H25C 109.5
H25A C25 H25C 109.5
H25B C25 H25C 109.5
S3 C24 H24A 109.5
S3 C24 H24B 109.5
H24A C24 H24B 109.5
S3 C24 H24C 109.5
H24A C24 H24C 109.5
H24B C24 H24C 109.5
C2 C3 C4 120.4(3)
C2 C3 H3 119.8
C4 C3 H3 119.8
C19 C18 C17 120.8(3)
C19 C18 H18 119.6
C17 C18 H18 119.6
S2 C23 H23A 109.5
S2 C23 H23B 109.5
H23A C23 H23B 109.5
S2 C23 H23C 109.5
H23A C23 H23C 109.5
H23B C23 H23C 109.5
S2 C22 H22A 109.5
S2 C22 H22B 109.5
H22A C22 H22B 109.5
S2 C22 H22C 109.5
H22A C22 H22C 109.5
H22B C22 H22C 109.5

loop_
_geom_bond_atom_site_label_1
_geom_bond_atom_site_label_2
_geom_bond_distance
Ru1 O1 2.0514(17)
Ru1 O2 2.0726(17)
Ru1 S3 2.2577(7)
Ru1 S1 2.2660(7)
Ru1 S2 2.2758(7)
Ru1 Cl1 2.4132(7)
S1 O3 1.4807(18)
S1 C20 1.780(3)
S1 C21 1.781(3)
S3 O4 1.479(2)
S3 C25 1.772(3)
S3 C24 1.781(3)
S2 O5 1.4624(19)
S2 C23 1.781(4)
S2 C22 1.788(3)
O2 C7 1.269(3)
O1 C1 1.304(3)
C11 C10 1.380(3)
C11 C12 1.398(4)
C11 H11 0.9300
C8 C9 1.312(3)
C8 C7 1.471(4)
C8 H8 0.9300
C6 C1 1.421(4)
C6 C5 1.432(3)
C6 C7 1.442(3)
C10 C15 1.432(4)
C10 C9 1.463(3)
C15 C19 1.416(3)
C15 C14 1.421(4)
C21 H21A 0.9600
C21 H21B 0.9600
C21 H21C 0.9600
C20 H20A 0.9600
C20 H20B 0.9600
C20 H20C 0.9600
C5 C4 1.357(4)
C5 H5 0.9300
C17 C16 1.358(4)
C17 C18 1.395(4)
C17 H17 0.9300
C12 C13 1.340(4)
C12 H12 0.9300
C2 C3 1.363(4)
C2 C1 1.417(4)
C2 H2 0.9300
C19 C18 1.367(4)
C19 H19 0.9300
C9 H9 0.9300
C4 C3 1.380(4)
C4 H4 0.9300
C14 C16 1.407(4)
C14 C13 1.411(4)
C16 H16 0.9300
C13 H13 0.9300
C25 H25A 0.9600
C25 H25B 0.9600
C25 H25C 0.9600
C24 H24A 0.9600
C24 H24B 0.9600
C24 H24C 0.9600
C3 H3 0.9300
C18 H18 0.9300
C23 H23A 0.9600
C23 H23B 0.9600
C23 H23C 0.9600
C22 H22A 0.9600
C22 H22B 0.9600
C22 H22C 0.9600
